data_4111344
loop_
_publ_author_name
'Guodong Du'
'Phillip E. Fanwick'
'Mahdi M. Abu-Omar'

_publ_contact_author_address
;    Department of Chemistry
     Purdue University
     560 Oval Dr.
     W. Lafayette
     IN 47907-2084
     USA
;
_publ_contact_author_email pfanwick@purdue.edu
_publ_contact_author_fax 1(765)4940239
_publ_contact_author_name 'Phillip E. Fanwick'
_publ_contact_author_phone 1(765)4944572
_publ_section_title
;
 Mechanistic Insight into Hydrosilylation Reactions Catalyzed by High
 Valent Re\\tbX (X = O, NAr, or N) Complexes: The Silane (SiH) Does Not
 Add across the Metal-Ligand Multiple Bond
;
_journal_name_full 'Journal of the American Chemical Society'
_journal_page_first 5180
_journal_page_last 5187
_journal_paper_doi 10.1021/ja068872+
_journal_volume 129
_journal_year 2007
_chemical_formula_moiety 'C36 H31 Cl2 O1 P2 Re1'
_chemical_formula_sum 'C36 H31 Cl2 O P2 Re'
_chemical_formula_weight 798.70
_chemical_name_systematic ' ?'
_space_group_IT_number 61
_symmetry_cell_setting orthorhombic
_symmetry_space_group_name_Hall '-P 2ac 2ab'
_symmetry_space_group_name_H-M 'P b c a'
_atom_type_scat_source 'International Tables for Crystallography (Vol C)'
_cell_angle_alpha 90.00
_cell_angle_beta 90.00
_cell_angle_gamma 90.00
_cell_formula_units_Z 8
_cell_length_a 18.0285(3)
_cell_length_b 16.6735(3)
_cell_length_c 21.7549(4)
_cell_measurement_reflns_used 58558
_cell_measurement_temperature 150
_cell_measurement_theta_max 28
_cell_measurement_theta_min 2
_cell_volume 6539.5(2)
_computing_cell_refinement 'DENZO/SCALEPACK (Otwinowski & Minor, 1996)'
_computing_data_collection 'Collect (Nonius, 1998)'
_computing_data_reduction 'DENZO/SCALEPACK (Otwinowski & Minor, 1996)'
_computing_molecular_graphics
;
    ORTEP (Johnson, 1976)
    PLATON (Spek, 1997)
;
_computing_publication_material 'SHELX97(Sheldrick, 1997) and local programs'
_computing_structure_refinement 'SHELX97 (Sheldrick, 1997)'
_computing_structure_solution 'PATTY (DIRDIF99, Beurskins, 1999)'
_diffrn_ambient_temperature 150
_diffrn_measured_fraction_theta_full 0.9967
_diffrn_measured_fraction_theta_max 0.9967
_diffrn_measurement_device_type Nonius_KappaCCD
_diffrn_measurement_method \w
_diffrn_radiation_monochromator 'graphite 002'
_diffrn_radiation_type MO-K\a
_diffrn_radiation_wavelength 0.71073
_diffrn_reflns_av_R_equivalents 0.067
_diffrn_reflns_limit_h_max 24
_diffrn_reflns_limit_h_min 0
_diffrn_reflns_limit_k_max 22
_diffrn_reflns_limit_k_min 0
_diffrn_reflns_limit_l_max 0
_diffrn_reflns_limit_l_min -29
_diffrn_reflns_number 58558
_diffrn_reflns_theta_full 28.7
_diffrn_reflns_theta_max 28.68
_diffrn_reflns_theta_min 2.19
_exptl_absorpt_coefficient_mu 4.055
_exptl_absorpt_correction_T_max 0.3279
_exptl_absorpt_correction_T_min 0.2678
_exptl_absorpt_correction_type 'multi-scan (Otwinowski & Minor, 1997)'
_exptl_crystal_colour_modifier brownish
_exptl_crystal_colour_primary orange
_exptl_crystal_density_diffrn 1.622
_exptl_crystal_description chunk
_exptl_crystal_F_000 3152
_exptl_crystal_size_max 0.38
_exptl_crystal_size_mid 0.35
_exptl_crystal_size_min 0.28
_refine_diff_density_max 7.33
_refine_diff_density_min -3.41
_refine_ls_extinction_method none
_refine_ls_goodness_of_fit_ref 1.033
_refine_ls_hydrogen_treatment mixed
_refine_ls_matrix_type full
_refine_ls_number_parameters 383
_refine_ls_number_reflns 8408
_refine_ls_number_restraints 0
_refine_ls_R_factor_all 0.092
_refine_ls_R_factor_gt 0.055
_refine_ls_shift/su_max 0.001
_refine_ls_structure_factor_coef Fsqd
_refine_ls_weighting_details '1/[\s^2^(Fo^2^)+(0.1001P)^2^+0.0000P] where P=(Fo^2^+2Fc^2^)/3  '
_refine_ls_weighting_scheme calc
_refine_ls_wR_factor_gt 0.146
_refine_ls_wR_factor_ref 0.163
_reflns_number_gt 5437
_reflns_number_total 8408
_reflns_threshold_expression >2.0\s(I)
_cod_data_source_file ja068872si20061218_055142_1.cif
_cod_data_source_block D2094-ReOCl2H(PPh3)2-4a
_cod_original_formula_sum 'C36 H31 Cl2 O1 P2 Re1'
_cod_database_code 4111344

loop_
_symmetry_equiv_pos_as_xyz
'x, y, z'
'-x+1/2, -y, z+1/2'
'-x, y+1/2, -z+1/2'
'x+1/2, -y+1/2, -z'
'-x, -y, -z'
'x-1/2, y, -z-1/2'
'x, -y-1/2, z-1/2'
'-x-1/2, y-1/2, z'

loop_
_atom_site_label
_atom_site_fract_x
_atom_site_fract_y
_atom_site_fract_z
_atom_site_U_iso_or_equiv
_atom_site_adp_type
_atom_site_occupancy
_atom_site_symmetry_multiplicity
_atom_site_calc_flag
_atom_site_refinement_flags
Re 0.079627(14) 0.158565(16) 0.147358(11) 0.03128(11) Uani 1 1 d .
Cl(1) 0.20498(9) 0.13897(11) 0.10771(7) 0.0418(4) Uani 1 1 d .
Cl(2) 0.12059(11) 0.27524(11) 0.20438(7) 0.0471(4) Uani 1 1 d .
P(1) 0.11635(8) 0.07246(9) 0.23484(7) 0.0256(3) Uani 1 1 d .
P(2) 0.06392(8) 0.23468(9) 0.05116(7) 0.0265(3) Uani 1 1 d .
O -0.0113(3) 0.1554(4) 0.1634(3) 0.079(2) Uani 1 1 d .
C(111) 0.0360(3) 0.0675(4) 0.2856(3) 0.0288(13) Uani 1 1 d .
C(112) -0.0028(4) -0.0030(4) 0.2968(3) 0.0402(15) Uani 1 1 d .
C(113) -0.0658(4) 0.0001(5) 0.3353(4) 0.054(2) Uani 1 1 d .
C(114) -0.0870(4) 0.0664(6) 0.3609(4) 0.053(2) Uani 1 1 d .
C(115) -0.0484(4) 0.1381(5) 0.3519(3) 0.0428(17) Uani 1 1 d .
C(116) 0.0123(4) 0.1382(4) 0.3138(3) 0.0381(15) Uani 1 1 d .
C(121) 0.1935(3) 0.1023(4) 0.2841(3) 0.0293(13) Uani 1 1 d .
C(122) 0.2625(4) 0.1148(5) 0.2580(3) 0.052(2) Uani 1 1 d .
C(123) 0.3232(4) 0.1336(5) 0.2935(3) 0.054(2) Uani 1 1 d .
C(124) 0.3147(4) 0.1400(4) 0.3565(3) 0.0335(14) Uani 1 1 d .
C(125) 0.2491(4) 0.1232(6) 0.3833(3) 0.053(2) Uani 1 1 d .
C(126) 0.1866(4) 0.1046(5) 0.3469(3) 0.0434(18) Uani 1 1 d .
C(131) 0.1368(3) -0.0303(4) 0.2156(2) 0.0280(12) Uani 1 1 d .
C(132) 0.0936(5) -0.0707(5) 0.1734(4) 0.064(3) Uani 1 1 d .
C(133) 0.1039(8) -0.1505(5) 0.1608(4) 0.084(4) Uani 1 1 d .
C(134) 0.1614(5) -0.1916(5) 0.1900(4) 0.063(2) Uani 1 1 d .
C(135) 0.2022(5) -0.1545(5) 0.2315(5) 0.072(3) Uani 1 1 d .
C(136) 0.1908(4) -0.0747(5) 0.2459(4) 0.056(2) Uani 1 1 d .
C(211) -0.0338(3) 0.2631(4) 0.0456(3) 0.0303(13) Uani 1 1 d .
C(212) -0.0615(4) 0.3149(4) 0.0899(4) 0.0439(16) Uani 1 1 d .
C(213) -0.1354(4) 0.3402(5) 0.0866(4) 0.056(2) Uani 1 1 d .
C(214) -0.1806(4) 0.3123(6) 0.0406(5) 0.066(3) Uani 1 1 d .
C(215) -0.1538(4) 0.2599(6) -0.0031(4) 0.063(3) Uani 1 1 d .
C(216) -0.0788(3) 0.2345(5) -0.0004(3) 0.0452(18) Uani 1 1 d .
C(221) 0.1092(4) 0.3307(4) 0.0398(3) 0.0324(14) Uani 1 1 d .
C(222) 0.0783(3) 0.3907(4) 0.0052(3) 0.0364(15) Uani 1 1 d .
C(223) 0.1156(4) 0.4630(4) -0.0046(3) 0.0423(16) Uani 1 1 d .
C(224) 0.1842(4) 0.4762(4) 0.0217(3) 0.0456(17) Uani 1 1 d .
C(225) 0.2162(4) 0.4181(4) 0.0584(3) 0.0404(15) Uani 1 1 d .
C(226) 0.1806(3) 0.3456(4) 0.0680(3) 0.0311(13) Uani 1 1 d .
C(231) 0.0843(3) 0.1784(4) -0.0199(3) 0.0335(14) Uani 1 1 d .
C(232) 0.1117(4) 0.2177(5) -0.0714(3) 0.0417(16) Uani 1 1 d .
C(233) 0.1261(4) 0.1740(5) -0.1248(3) 0.0495(19) Uani 1 1 d .
C(234) 0.1147(5) 0.0938(6) -0.1272(4) 0.062(2) Uani 1 1 d .
C(235) 0.0887(6) 0.0543(6) -0.0757(4) 0.081(3) Uani 1 1 d .
C(236) 0.0736(5) 0.0964(5) -0.0224(4) 0.066(3) Uani 1 1 d .
H(1) 0.049(3) 0.076(3) 0.107(2) 0.007(11) Uiso 1 1 d .
H(112) 0.0126 -0.0523 0.2790 0.048 Uiso 1 1 calc R
H(113) -0.0933 -0.0475 0.3426 0.065 Uiso 1 1 calc R
H(114) -0.1298 0.0662 0.3865 0.064 Uiso 1 1 calc R
H(115) -0.0639 0.1859 0.3718 0.051 Uiso 1 1 calc R
H(116) 0.0383 0.1868 0.3065 0.046 Uiso 1 1 calc R
H(122) 0.2681 0.1103 0.2147 0.062 Uiso 1 1 calc R
H(123) 0.3702 0.1422 0.2751 0.065 Uiso 1 1 calc R
H(124) 0.3555 0.1563 0.3811 0.040 Uiso 1 1 calc R
H(125) 0.2449 0.1239 0.4268 0.063 Uiso 1 1 calc R
H(126) 0.1402 0.0937 0.3657 0.052 Uiso 1 1 calc R
H(132) 0.0555 -0.0424 0.1525 0.077 Uiso 1 1 calc R
H(133) 0.0724 -0.1774 0.1325 0.101 Uiso 1 1 calc R
H(134) 0.1710 -0.2461 0.1801 0.076 Uiso 1 1 calc R
H(135) 0.2404 -0.1833 0.2520 0.086 Uiso 1 1 calc R
H(136) 0.2202 -0.0500 0.2769 0.067 Uiso 1 1 calc R
H(212) -0.0304 0.3332 0.1223 0.053 Uiso 1 1 calc R
H(213) -0.1543 0.3766 0.1163 0.067 Uiso 1 1 calc R
H(214) -0.2308 0.3294 0.0388 0.079 Uiso 1 1 calc R
H(215) -0.1855 0.2409 -0.0348 0.075 Uiso 1 1 calc R
H(216) -0.0599 0.1981 -0.0301 0.054 Uiso 1 1 calc R
H(222) 0.0307 0.3829 -0.0125 0.044 Uiso 1 1 calc R
H(223) 0.0936 0.5033 -0.0295 0.051 Uiso 1 1 calc R
H(224) 0.2094 0.5254 0.0146 0.055 Uiso 1 1 calc R
H(225) 0.2629 0.4280 0.0772 0.048 Uiso 1 1 calc R
H(226) 0.2031 0.3057 0.0930 0.037 Uiso 1 1 calc R
H(232) 0.1205 0.2739 -0.0703 0.050 Uiso 1 1 calc R
H(233) 0.1443 0.2011 -0.1601 0.059 Uiso 1 1 calc R
H(234) 0.1245 0.0650 -0.1640 0.075 Uiso 1 1 calc R
H(235) 0.0811 -0.0020 -0.0770 0.097 Uiso 1 1 calc R
H(236) 0.0557 0.0687 0.0128 0.079 Uiso 1 1 calc R

loop_
_atom_site_aniso_label
_atom_site_aniso_U_11
_atom_site_aniso_U_22
_atom_site_aniso_U_33
_atom_site_aniso_U_12
_atom_site_aniso_U_13
_atom_site_aniso_U_23
Re 0.03472(17) 0.03423(17) 0.02488(16) -0.00218(10) -0.00307(9) 0.00704(10)
Cl(1) 0.0393(9) 0.0527(10) 0.0334(8) 0.0111(7) 0.0049(7) 0.0061(7)
Cl(2) 0.0726(12) 0.0380(9) 0.0307(8) -0.0038(8) -0.0020(8) 0.0001(7)
P(1) 0.0275(8) 0.0283(8) 0.0211(7) -0.0021(6) -0.0013(6) 0.0011(6)
P(2) 0.0306(8) 0.0281(8) 0.0207(7) -0.0025(6) -0.0011(6) 0.0026(6)
O 0.030(3) 0.138(7) 0.068(4) -0.003(3) -0.002(3) 0.066(4)
C(111) 0.030(3) 0.035(3) 0.022(3) 0.000(2) -0.002(2) 0.004(2)
C(112) 0.044(4) 0.033(4) 0.044(4) 0.000(3) 0.007(3) 0.010(3)
C(113) 0.028(3) 0.058(5) 0.077(5) -0.004(3) 0.015(3) 0.034(5)
C(114) 0.034(4) 0.069(6) 0.056(5) 0.004(4) 0.019(3) 0.026(4)
C(115) 0.039(4) 0.055(5) 0.034(4) 0.017(3) 0.006(3) 0.000(3)
C(116) 0.038(4) 0.041(4) 0.035(3) -0.003(3) 0.004(3) 0.002(3)
C(121) 0.038(3) 0.026(3) 0.024(3) -0.002(3) -0.004(2) 0.000(2)
C(122) 0.044(4) 0.086(6) 0.024(3) -0.025(4) -0.007(3) 0.010(4)
C(123) 0.045(4) 0.087(6) 0.031(4) -0.029(4) -0.006(3) 0.008(4)
C(124) 0.033(3) 0.041(4) 0.027(3) -0.004(3) -0.008(3) -0.002(3)
C(125) 0.044(4) 0.088(6) 0.026(3) 0.008(4) -0.013(3) -0.003(4)
C(126) 0.034(4) 0.066(5) 0.030(3) -0.017(3) -0.002(3) -0.012(3)
C(131) 0.032(3) 0.029(3) 0.023(3) 0.001(2) 0.000(2) 0.002(2)
C(132) 0.104(7) 0.035(4) 0.053(5) 0.015(4) -0.045(5) -0.008(4)
C(133) 0.161(11) 0.039(5) 0.053(5) 0.009(6) -0.056(7) -0.018(4)
C(134) 0.095(7) 0.034(4) 0.062(5) 0.015(4) 0.004(5) -0.015(4)
C(135) 0.055(5) 0.043(5) 0.118(8) 0.022(4) -0.019(5) -0.014(5)
C(136) 0.043(4) 0.044(4) 0.080(6) 0.009(3) -0.034(4) -0.012(4)
C(211) 0.028(3) 0.034(3) 0.029(3) -0.003(3) -0.002(2) 0.009(3)
C(212) 0.043(4) 0.041(4) 0.047(4) 0.001(3) 0.000(3) 0.005(3)
C(213) 0.041(4) 0.046(5) 0.080(6) 0.007(3) 0.013(4) 0.019(4)
C(214) 0.030(4) 0.071(6) 0.098(7) -0.002(4) 0.003(4) 0.052(6)
C(215) 0.032(4) 0.090(7) 0.066(6) -0.013(4) -0.015(4) 0.033(5)
C(216) 0.040(4) 0.060(5) 0.035(4) -0.014(3) -0.003(3) 0.008(3)
C(221) 0.039(3) 0.033(3) 0.024(3) -0.005(3) -0.006(3) -0.003(2)
C(222) 0.040(4) 0.035(4) 0.034(3) -0.001(3) -0.002(3) 0.005(3)
C(223) 0.048(4) 0.033(4) 0.046(4) 0.004(3) 0.007(3) 0.010(3)
C(224) 0.057(4) 0.033(4) 0.047(4) -0.013(3) 0.016(3) 0.003(3)
C(225) 0.039(4) 0.040(4) 0.043(4) -0.012(3) 0.010(3) 0.001(3)
C(226) 0.027(3) 0.034(3) 0.032(3) 0.000(2) 0.005(3) -0.001(3)
C(231) 0.039(3) 0.037(4) 0.025(3) 0.001(3) -0.003(3) -0.004(3)
C(232) 0.049(4) 0.043(4) 0.033(3) 0.013(3) 0.002(3) 0.004(3)
C(233) 0.055(5) 0.061(5) 0.033(4) 0.013(4) 0.007(3) 0.003(3)
C(234) 0.080(6) 0.071(6) 0.036(4) 0.017(5) 0.000(4) -0.014(4)
C(235) 0.139(10) 0.047(5) 0.057(6) -0.004(6) 0.015(6) -0.020(4)
C(236) 0.118(8) 0.050(5) 0.030(4) -0.021(5) 0.005(4) -0.006(4)

loop_
_atom_type_symbol
_atom_type_radius_bond
Re 1.28
Cl 0.99
P 1.06
O 0.73
C 0.77
H 0.32

loop_
_geom_angle_atom_site_label_1
_geom_angle_atom_site_label_2
_geom_angle_atom_site_label_3
_geom_angle
O Re Cl2 102.5(3)
O Re Cl1 167.0(3)
Cl2 Re Cl1 90.36(6)
O Re P2 94.60(18)
Cl2 Re P2 93.23(5)
Cl1 Re P2 82.83(5)
O Re P1 94.80(18)
Cl2 Re P1 89.46(5)
Cl1 Re P1 86.93(5)
P2 Re P1 169.42(5)
O Re H1 76.5(15)
Cl2 Re H1 179.0(15)
Cl1 Re H1 90.7(15)
P2 Re H1 86.7(15)
P1 Re H1 90.8(15)
C131 P1 C111 105.1(3)
C131 P1 C121 103.9(3)
C111 P1 C121 105.2(3)
C131 P1 Re 115.32(19)
C111 P1 Re 106.24(19)
C121 P1 Re 119.83(19)
C221 P2 C211 101.3(3)
C221 P2 C231 104.2(3)
C211 P2 C231 105.5(3)
C221 P2 Re 121.2(2)
C211 P2 Re 107.47(19)
C231 P2 Re 115.2(2)
C112 C111 C116 118.9(6)
C112 C111 P1 123.0(5)
C116 C111 P1 118.1(5)
C111 C112 C113 118.5(7)
C111 C112 H112 120.7(7)
C113 C112 H112 120.7(7)
C114 C113 C112 121.7(7)
C114 C113 H113 119.2(7)
C112 C113 H113 119.2(7)
C113 C114 C115 121.5(6)
C113 C114 H114 119.3(6)
C115 C114 H114 119.3(6)
C116 C115 C114 118.9(7)
C116 C115 H115 120.6(7)
C114 C115 H115 120.6(7)
C115 C116 C111 120.6(6)
C115 C116 H116 119.7(6)
C111 C116 H116 119.7(6)
C126 C121 C122 119.0(6)
C126 C121 P1 121.5(5)
C122 C121 P1 119.1(5)
C123 C122 C121 121.2(6)
C123 C122 H122 119.4(6)
C121 C122 H122 119.4(6)
C122 C123 C124 119.1(7)
C122 C123 H123 120.4(7)
C124 C123 H123 120.4(7)
C125 C124 C123 120.7(6)
C125 C124 H124 119.7(6)
C123 C124 H124 119.7(6)
C124 C125 C126 120.2(6)
C124 C125 H125 119.9(6)
C126 C125 H125 119.9(6)
C121 C126 C125 119.6(6)
C121 C126 H126 120.2(6)
C125 C126 H126 120.2(6)
C132 C131 C136 116.8(6)
C132 C131 P1 120.3(5)
C136 C131 P1 122.6(5)
C133 C132 C131 122.1(8)
C133 C132 H132 119.0(8)
C131 C132 H132 119.0(8)
C132 C133 C134 119.1(8)
C132 C133 H133 120.5(8)
C134 C133 H133 120.5(8)
C135 C134 C133 119.7(8)
C135 C134 H134 120.2(8)
C133 C134 H134 120.2(8)
C134 C135 C136 121.6(8)
C134 C135 H135 119.2(8)
C136 C135 H135 119.2(8)
C135 C136 C131 120.6(7)
C135 C136 H136 119.7(7)
C131 C136 H136 119.7(7)
C216 C211 C212 120.7(6)
C216 C211 P2 121.8(5)
C212 C211 P2 117.5(5)
C211 C212 C213 119.6(7)
C211 C212 H212 120.2(7)
C213 C212 H212 120.2(7)
C214 C213 C212 120.1(8)
C214 C213 H213 120.0(8)
C212 C213 H213 120.0(8)
C213 C214 C215 120.6(7)
C213 C214 H214 119.7(7)
C215 C214 H214 119.7(7)
C214 C215 C216 119.7(8)
C214 C215 H215 120.2(8)
C216 C215 H215 120.2(8)
C211 C216 C215 119.3(7)
C211 C216 H216 120.3(7)
C215 C216 H216 120.3(7)
C222 C221 C226 117.9(6)
C222 C221 P2 122.4(5)
C226 C221 P2 119.7(5)
C221 C222 C223 121.3(6)
C221 C222 H222 119.4(6)
C223 C222 H222 119.4(6)
C224 C223 C222 120.3(6)
C224 C223 H223 119.8(6)
C222 C223 H223 119.8(6)
C225 C224 C223 120.1(6)
C225 C224 H224 119.9(6)
C223 C224 H224 119.9(6)
C224 C225 C226 120.4(6)
C224 C225 H225 119.8(6)
C226 C225 H225 119.8(6)
C225 C226 C221 119.9(6)
C225 C226 H226 120.1(6)
C221 C226 H226 120.1(6)
C236 C231 C232 119.0(6)
C236 C231 P2 120.6(5)
C232 C231 P2 120.4(5)
C231 C232 C233 119.4(7)
C231 C232 H232 120.3(7)
C233 C232 H232 120.3(7)
C234 C233 C232 121.3(7)
C234 C233 H233 119.3(7)
C232 C233 H233 119.3(7)
C233 C234 C235 119.4(8)
C233 C234 H234 120.3(8)
C235 C234 H234 120.3(8)
C234 C235 C236 120.4(9)
C234 C235 H235 119.8(9)
C236 C235 H235 119.8(9)
C231 C236 C235 120.5(8)
C231 C236 H236 119.8(8)
C235 C236 H236 119.8(8)

loop_
_geom_bond_atom_site_label_1
_geom_bond_atom_site_label_2
_geom_bond_distance
Re O 1.676(6)
Re Cl2 2.4225(17)
Re Cl1 2.4409(16)
Re P2 2.4637(15)
Re P1 2.4741(15)
Re H1 1.73(5)
P1 C131 1.801(6)
P1 C111 1.824(6)
P1 C121 1.825(6)
P2 C221 1.814(6)
P2 C211 1.829(6)
P2 C231 1.845(6)
C111 C112 1.390(9)
C111 C116 1.396(9)
C112 C113 1.411(9)
C112 H112 0.950(9)
C113 C114 1.295(13)
C113 H113 0.950(13)
C114 C115 1.397(12)
C114 H114 0.950(12)
C115 C116 1.373(9)
C115 H115 0.950(9)
C116 H116 0.950(9)
C121 C126 1.372(8)
C121 C122 1.383(9)
C122 C123 1.376(9)
C122 H122 0.950(9)
C123 C124 1.382(9)
C123 H123 0.950(9)
C124 C125 1.348(10)
C124 H124 0.950(10)
C125 C126 1.411(9)
C125 H125 0.950(9)
C126 H126 0.950(9)
C131 C132 1.379(9)
C131 C136 1.391(9)
C132 C133 1.371(11)
C132 H132 0.950(11)
C133 C134 1.396(13)
C133 H133 0.950(13)
C134 C135 1.319(12)
C134 H134 0.950(12)
C135 C136 1.383(10)
C135 H135 0.950(10)
C136 H136 0.950(10)
C211 C216 1.374(9)
C211 C212 1.388(9)
C212 C213 1.398(10)
C212 H212 0.950(10)
C213 C214 1.373(13)
C213 H213 0.950(13)
C214 C215 1.378(13)
C214 H214 0.950(13)
C215 C216 1.418(10)
C215 H215 0.950(10)
C216 H216 0.950(10)
C221 C222 1.371(9)
C221 C226 1.447(9)
C222 C223 1.396(9)
C222 H222 0.950(9)
C223 C224 1.381(10)
C223 H223 0.950(10)
C224 C225 1.381(10)
C224 H224 0.950(10)
C225 C226 1.384(9)
C225 H225 0.950(9)
C226 H226 0.950(9)
C231 C236 1.382(10)
C231 C232 1.390(9)
C232 C233 1.395(10)
C232 H232 0.950(10)
C233 C234 1.354(11)
C233 H233 0.950(11)
C234 C235 1.381(13)
C234 H234 0.950(13)
C235 C236 1.383(11)
C235 H235 0.950(11)
C236 H236 0.950(11)

loop_
_geom_torsion_atom_site_label_1
_geom_torsion_atom_site_label_2
_geom_torsion_atom_site_label_3
_geom_torsion_atom_site_label_4
_geom_torsion
O Re P(1) C(131) 101.7(3)
Cl(2) Re P(1) C(131) -155.8(2)
Cl(1) Re P(1) C(131) -65.4(2)
P(2) Re P(1) C(131) -50.9(4)
O Re P(1) C(111) -14.2(3)
Cl(2) Re P(1) C(111) 88.3(2)
Cl(1) Re P(1) C(111) 178.7(2)
P(2) Re P(1) C(111) -166.9(3)
O Re P(1) C(121) -133.1(3)
Cl(2) Re P(1) C(121) -30.5(2)
Cl(1) Re P(1) C(121) 59.8(2)
P(2) Re P(1) C(121) 74.3(4)
O Re P(2) C(221) 122.2(4)
Cl(2) Re P(2) C(221) 19.4(3)
Cl(1) Re P(2) C(221) -70.6(3)
P(1) Re P(2) C(221) -85.1(4)
O Re P(2) C(211) 6.7(3)
Cl(2) Re P(2) C(211) -96.2(2)
Cl(1) Re P(2) C(211) 173.8(2)
P(1) Re P(2) C(211) 159.3(3)
O Re P(2) C(231) -110.7(3)
Cl(2) Re P(2) C(231) 146.5(2)
Cl(1) Re P(2) C(231) 56.5(2)
P(1) Re P(2) C(231) 42.0(4)
C(131) P(1) C(111) C(112) -7.8(6)
C(121) P(1) C(111) C(112) -117.1(5)
Re P(1) C(111) C(112) 114.9(5)
C(131) P(1) C(111) C(116) 172.9(5)
C(121) P(1) C(111) C(116) 63.6(5)
Re P(1) C(111) C(116) -64.4(5)
C(116) C(111) C(112) C(113) 1.4(9)
P(1) C(111) C(112) C(113) -177.9(5)
C(111) C(112) C(113) C(114) -1.3(12)
C(112) C(113) C(114) C(115) -0.2(13)
C(113) C(114) C(115) C(116) 1.6(12)
C(114) C(115) C(116) C(111) -1.4(10)
C(112) C(111) C(116) C(115) 0.0(9)
P(1) C(111) C(116) C(115) 179.3(5)
C(131) P(1) C(121) C(126) -100.5(6)
C(111) P(1) C(121) C(126) 9.7(7)
Re P(1) C(121) C(126) 129.0(6)
C(131) P(1) C(121) C(122) 72.7(6)
C(111) P(1) C(121) C(122) -177.1(6)
Re P(1) C(121) C(122) -57.8(6)
C(126) C(121) C(122) C(123) -3.5(12)
P(1) C(121) C(122) C(123) -176.9(7)
C(121) C(122) C(123) C(124) 0.1(13)
C(122) C(123) C(124) C(125) 4.0(13)
C(123) C(124) C(125) C(126) -4.7(13)
C(122) C(121) C(126) C(125) 2.9(12)
P(1) C(121) C(126) C(125) 176.1(6)
C(124) C(125) C(126) C(121) 1.2(13)
C(111) P(1) C(131) C(132) 76.2(7)
C(121) P(1) C(131) C(132) -173.5(6)
Re P(1) C(131) C(132) -40.4(7)
C(111) P(1) C(131) C(136) -97.4(6)
C(121) P(1) C(131) C(136) 12.9(7)
Re P(1) C(131) C(136) 146.0(6)
C(136) C(131) C(132) C(133) -1.3(14)
P(1) C(131) C(132) C(133) -175.2(9)
C(131) C(132) C(133) C(134) -2.0(17)
C(132) C(133) C(134) C(135) 3.5(17)
C(133) C(134) C(135) C(136) -1.6(17)
C(134) C(135) C(136) C(131) -1.8(16)
C(132) C(131) C(136) C(135) 3.2(12)
P(1) C(131) C(136) C(135) 177.0(7)
C(221) P(2) C(211) C(216) 116.4(6)
C(231) P(2) C(211) C(216) 7.9(6)
Re P(2) C(211) C(216) -115.5(5)
C(221) P(2) C(211) C(212) -63.8(6)
C(231) P(2) C(211) C(212) -172.2(5)
Re P(2) C(211) C(212) 64.3(5)
C(216) C(211) C(212) C(213) -1.9(10)
P(2) C(211) C(212) C(213) 178.2(5)
C(211) C(212) C(213) C(214) 1.4(11)
C(212) C(213) C(214) C(215) -0.5(12)
C(213) C(214) C(215) C(216) 0.0(12)
C(212) C(211) C(216) C(215) 1.4(10)
P(2) C(211) C(216) C(215) -178.7(5)
C(214) C(215) C(216) C(211) -0.4(11)
C(211) P(2) C(221) C(222) -29.3(6)
C(231) P(2) C(221) C(222) 80.1(6)
Re P(2) C(221) C(222) -148.0(5)
C(211) P(2) C(221) C(226) 150.8(5)
C(231) P(2) C(221) C(226) -99.8(5)
Re P(2) C(221) C(226) 32.1(6)
C(226) C(221) C(222) C(223) 2.2(10)
P(2) C(221) C(222) C(223) -177.7(5)
C(221) C(222) C(223) C(224) -1.4(10)
C(222) C(223) C(224) C(225) -0.5(10)
C(223) C(224) C(225) C(226) 1.4(10)
C(224) C(225) C(226) C(221) -0.5(9)
C(222) C(221) C(226) C(225) -1.3(9)
P(2) C(221) C(226) C(225) 178.6(5)
C(221) P(2) C(231) C(236) 164.9(6)
C(211) P(2) C(231) C(236) -88.8(6)
Re P(2) C(231) C(236) 29.6(7)
C(221) P(2) C(231) C(232) -14.1(6)
C(211) P(2) C(231) C(232) 92.2(6)
Re P(2) C(231) C(232) -149.4(5)
C(236) C(231) C(232) C(233) 1.4(10)
P(2) C(231) C(232) C(233) -179.5(5)
C(231) C(232) C(233) C(234) -0.7(11)
C(232) C(233) C(234) C(235) -0.4(14)
C(233) C(234) C(235) C(236) 0.7(15)
C(232) C(231) C(236) C(235) -1.2(12)
P(2) C(231) C(236) C(235) 179.8(7)
C(234) C(235) C(236) C(231) 0.1(15)
